data_7154162
loop_
_publ_author_name
'Li, Wei'
'Fan, Zhoulong'
'Geng, Kaijun'
'Xu, Youjun'
'Zhang, Ao'

_publ_section_title
;
 Late-stage diversification of biologically active pyridazinones via a
 direct C-H functionalization strategy.
;
_journal_issue 2
_journal_name_full 'Organic &amp; biomolecular chemistry'
_journal_page_first 539
_journal_page_last 548
_journal_paper_doi 10.1039/c4ob02061h
_journal_volume 13
_journal_year 2015
_chemical_formula_sum 'C39 H26 Cl2 N2 O'
_chemical_formula_weight 609.52
_chemical_name_systematic 'Z. Fan'
_space_group_IT_number 19
_symmetry_cell_setting orthorhombic
_symmetry_space_group_name_Hall 'P 2ac 2ab'
_symmetry_space_group_name_H-M 'P 21 21 21'
_atom_sites_solution_hydrogens geom
_atom_sites_solution_primary direct
_atom_sites_solution_secondary difmap
_audit_creation_method SHELXL-97
_cell_angle_alpha 90.00
_cell_angle_beta 90.00
_cell_angle_gamma 90.00
_cell_formula_units_Z 4
_cell_length_a 7.1928(3)
_cell_length_b 13.3215(6)
_cell_length_c 32.7007(16)
_cell_measurement_temperature 296(2)
_cell_volume 3133.3(2)
_computing_structure_refinement 'SHELXL-97 (Sheldrick, 2008)'
_computing_structure_solution 'SHELXS-97 (Sheldrick, 2008)'
_diffrn_ambient_temperature 296(2)
_diffrn_measured_fraction_theta_full 0.996
_diffrn_measured_fraction_theta_max 0.996
_diffrn_radiation_monochromator graphite
_diffrn_radiation_source 'fine-focus sealed tube'
_diffrn_radiation_type MoK\a
_diffrn_radiation_wavelength 0.71073
_diffrn_reflns_av_R_equivalents 0.0221
_diffrn_reflns_av_sigmaI/netI 0.0344
_diffrn_reflns_limit_h_max 8
_diffrn_reflns_limit_h_min -9
_diffrn_reflns_limit_k_max 16
_diffrn_reflns_limit_k_min -17
_diffrn_reflns_limit_l_max 42
_diffrn_reflns_limit_l_min -33
_diffrn_reflns_number 16279
_diffrn_reflns_theta_full 27.65
_diffrn_reflns_theta_max 27.65
_diffrn_reflns_theta_min 1.65
_exptl_absorpt_coefficient_mu 0.242
_exptl_absorpt_correction_T_max 0.9522
_exptl_absorpt_correction_T_min 0.8459
_exptl_crystal_density_diffrn 1.292
_exptl_crystal_density_method 'not measured'
_exptl_crystal_F_000 1264
_exptl_crystal_size_max 0.70
_exptl_crystal_size_mid 0.30
_exptl_crystal_size_min 0.20
_refine_diff_density_max 0.242
_refine_diff_density_min -0.221
_refine_diff_density_rms 0.037
_refine_ls_abs_structure_details 'Flack H D (1983), Acta Cryst. A39, 876-881'
_refine_ls_abs_structure_Flack 0.00
_refine_ls_extinction_coef 0.0018(6)
_refine_ls_extinction_expression Fc^*^=kFc[1+0.001xFc^2^\l^3^/sin(2\q)]^-1/4^
_refine_ls_extinction_method SHELXL
_refine_ls_goodness_of_fit_ref 1.023
_refine_ls_hydrogen_treatment mixed
_refine_ls_matrix_type full
_refine_ls_number_parameters 399
_refine_ls_number_reflns 7109
_refine_ls_number_restraints 0
_refine_ls_restrained_S_all 1.023
_refine_ls_R_factor_all 0.0596
_refine_ls_R_factor_gt 0.0418
_refine_ls_shift/su_max 0.000
_refine_ls_shift/su_mean 0.000
_refine_ls_structure_factor_coef Fsqd
_refine_ls_weighting_details 'calc w=1/[\s^2^(Fo^2^)+(0.0600P)^2^+0.2800P] where P=(Fo^2^+2Fc^2^)/3'
_refine_ls_weighting_scheme calc
_refine_ls_wR_factor_gt 0.1051
_refine_ls_wR_factor_ref 0.1151
_reflns_number_gt 5579
_reflns_number_total 7109
_reflns_threshold_expression >2sigma(I)
_cod_data_source_file c4ob02061h2.cif
_cod_data_source_block mo_2014283_0m
_cod_depositor_comments 'Adding full bibliography for 7154162.cif.'
_cod_original_sg_symbol_H-M P212121
_cod_database_code 7154162

loop_
_symmetry_equiv_pos_as_xyz
'x, y, z'
'x+1/2, -y+1/2, -z'
'-x, y+1/2, -z+1/2'
'-x+1/2, -y, z+1/2'

loop_
_atom_site_label
_atom_site_type_symbol
_atom_site_fract_x
_atom_site_fract_y
_atom_site_fract_z
_atom_site_U_iso_or_equiv
_atom_site_adp_type
_atom_site_occupancy
_atom_site_symmetry_multiplicity
_atom_site_calc_flag
_atom_site_refinement_flags
Cl2 Cl -0.15248(13) 0.35116(6) 0.12769(3) 0.0899(3) Uani 1 1 d .
Cl1 Cl 0.28444(12) 0.37893(5) 0.11223(2) 0.0779(2) Uani 1 1 d .
N1 N 0.0663(2) 0.63808(13) 0.08118(5) 0.0423(4) Uani 1 1 d .
O1 O 0.3625(2) 0.57930(12) 0.07789(5) 0.0535(4) Uani 1 1 d .
C2 C -0.0590(4) 0.46010(18) 0.10855(7) 0.0555(6) Uani 1 1 d .
C3 C 0.1252(3) 0.47089(17) 0.10256(7) 0.0490(5) Uani 1 1 d .
C4 C 0.2002(3) 0.56467(15) 0.08619(6) 0.0426(5) Uani 1 1 d .
C5 C 0.1196(3) 0.73560(15) 0.06475(6) 0.0419(5) Uani 1 1 d .
C6 C 0.2331(3) 0.80482(14) 0.08664(6) 0.0377(4) Uani 1 1 d .
C11 C 0.2914(3) 0.89413(14) 0.06499(6) 0.0369(4) Uani 1 1 d .
C10 C 0.4316(3) 0.95497(15) 0.08338(6) 0.0384(4) Uani 1 1 d .
C9 C 0.4903(3) 0.93796(15) 0.12302(6) 0.0395(4) Uani 1 1 d .
C27 C 0.6491(3) 0.99722(15) 0.14062(6) 0.0424(5) Uani 1 1 d .
C28 C 0.8272(3) 0.98002(18) 0.12608(7) 0.0516(5) Uani 1 1 d .
H28 H 0.8459 0.9328 0.1055 0.062 Uiso 1 1 calc R
C29 C 0.9773(4) 1.0320(2) 0.14168(9) 0.0671(7) Uani 1 1 d .
H29 H 1.0961 1.0198 0.1316 0.081 Uiso 1 1 calc R
C30 C 0.9515(4) 1.1018(2) 0.17205(10) 0.0738(8) Uani 1 1 d .
H30 H 1.0527 1.1366 0.1827 0.089 Uiso 1 1 calc R
N2 N -0.1197(2) 0.62692(16) 0.08610(6) 0.0539(5) Uani 1 1 d .
C1 C -0.1784(3) 0.5401(2) 0.09908(7) 0.0589(6) Uani 1 1 d .
H1 H -0.3057 0.5307 0.1022 0.071 Uiso 1 1 calc R
C14 C 0.0514(3) 0.75636(18) 0.02699(7) 0.0496(5) Uani 1 1 d .
H14 H -0.0201 0.7090 0.0133 0.060 Uiso 1 1 calc R
C13 C 0.0887(3) 0.84906(18) 0.00881(7) 0.0495(5) Uani 1 1 d .
H13 H 0.0330 0.8643 -0.0161 0.059 Uiso 1 1 calc R
C12 C 0.2039(3) 0.91779(16) 0.02630(6) 0.0424(5) Uani 1 1 d .
C7 C 0.2863(3) 0.79332(14) 0.12883(6) 0.0379(4) Uani 1 1 d .
C8 C 0.4047(3) 0.86169(15) 0.14686(6) 0.0388(4) Uani 1 1 d .
C33 C 0.5291(3) 1.03643(15) 0.05975(6) 0.0389(4) Uani 1 1 d .
C34 C 0.6494(3) 1.01242(17) 0.02846(6) 0.0464(5) Uani 1 1 d .
H34 H 0.6713 0.9454 0.0221 0.056 Uiso 1 1 calc R
C35 C 0.7378(3) 1.0873(2) 0.00652(8) 0.0612(7) Uani 1 1 d .
H35 H 0.8170 1.0702 -0.0148 0.073 Uiso 1 1 calc R
C36 C 0.7094(4) 1.1869(2) 0.01606(9) 0.0697(7) Uani 1 1 d .
H36 H 0.7687 1.2371 0.0012 0.084 Uiso 1 1 calc R
C37 C 0.5920(4) 1.21129(19) 0.04788(8) 0.0629(7) Uani 1 1 d .
H37 H 0.5734 1.2783 0.0547 0.075 Uiso 1 1 calc R
C38 C 0.5021(3) 1.13731(16) 0.06957(7) 0.0498(5) Uani 1 1 d .
H38 H 0.4229 1.1546 0.0909 0.060 Uiso 1 1 calc R
C31 C 0.7758(5) 1.11999(19) 0.18673(8) 0.0684(7) Uani 1 1 d .
H31 H 0.7582 1.1676 0.2072 0.082 Uiso 1 1 calc R
C32 C 0.6242(4) 1.06777(18) 0.17128(7) 0.0551(6) Uani 1 1 d .
H32 H 0.5058 1.0801 0.1815 0.066 Uiso 1 1 calc R
C21 C 0.4405(3) 0.85667(15) 0.19210(6) 0.0428(5) Uani 1 1 d .
C22 C 0.6092(4) 0.8294(2) 0.20800(8) 0.0609(6) Uani 1 1 d .
H22 H 0.7087 0.8169 0.1906 0.073 Uiso 1 1 calc R
C23 C 0.6328(5) 0.8202(2) 0.25014(9) 0.0749(8) Uani 1 1 d .
H23 H 0.7471 0.8002 0.2607 0.090 Uiso 1 1 calc R
C24 C 0.4895(6) 0.8403(2) 0.27588(8) 0.0783(9) Uani 1 1 d .
H24 H 0.5054 0.8335 0.3040 0.094 Uiso 1 1 calc R
C25 C 0.3226(5) 0.8705(2) 0.26059(8) 0.0723(8) Uani 1 1 d .
H25 H 0.2254 0.8856 0.2783 0.087 Uiso 1 1 calc R
C26 C 0.2972(4) 0.87856(17) 0.21911(7) 0.0551(6) Uani 1 1 d .
H26 H 0.1824 0.8990 0.2090 0.066 Uiso 1 1 calc R
C15 C 0.2145(3) 0.71057(15) 0.15549(6) 0.0440(5) Uani 1 1 d .
C16 C 0.3387(4) 0.64130(17) 0.17202(8) 0.0606(6) Uani 1 1 d .
H16 H 0.4633 0.6428 0.1644 0.073 Uiso 1 1 calc R
C17 C 0.2763(6) 0.5698(2) 0.19989(9) 0.0840(11) Uani 1 1 d .
H17 H 0.3594 0.5240 0.2112 0.101 Uiso 1 1 calc R
C18 C 0.0899(6) 0.5668(2) 0.21077(9) 0.0874(11) Uani 1 1 d .
H18 H 0.0481 0.5190 0.2294 0.105 Uiso 1 1 calc R
C19 C -0.0310(5) 0.6333(2) 0.19437(9) 0.0788(9) Uani 1 1 d .
H19 H -0.1560 0.6307 0.2015 0.095 Uiso 1 1 calc R
C20 C 0.0302(4) 0.70538(19) 0.16699(7) 0.0580(6) Uani 1 1 d .
H20 H -0.0543 0.7510 0.1562 0.070 Uiso 1 1 calc R
C39 C 0.2195(4) 1.01825(18) 0.00495(7) 0.0581(6) Uani 1 1 d .
H39A H 0.3430 1.0261 -0.0057 0.087 Uiso 1 1 calc R
H39B H 0.1942 1.0711 0.0241 0.087 Uiso 1 1 calc R
H39C H 0.1313 1.0212 -0.0171 0.087 Uiso 1 1 calc R

loop_
_atom_site_aniso_label
_atom_site_aniso_U_11
_atom_site_aniso_U_22
_atom_site_aniso_U_33
_atom_site_aniso_U_23
_atom_site_aniso_U_13
_atom_site_aniso_U_12
Cl2 0.1088(6) 0.0750(4) 0.0858(5) 0.0149(4) 0.0091(5) -0.0388(5)
Cl1 0.0989(5) 0.0547(3) 0.0800(5) 0.0111(3) 0.0086(4) 0.0200(4)
N1 0.0368(9) 0.0457(9) 0.0443(9) -0.0015(8) -0.0008(7) -0.0027(8)
O1 0.0460(9) 0.0573(9) 0.0572(10) 0.0041(8) 0.0089(7) 0.0049(8)
C2 0.0666(16) 0.0579(14) 0.0419(12) -0.0044(11) 0.0067(11) -0.0195(12)
C3 0.0615(14) 0.0429(11) 0.0426(11) -0.0030(9) 0.0049(10) 0.0030(10)
C4 0.0463(12) 0.0447(11) 0.0368(10) -0.0054(9) 0.0008(9) -0.0005(10)
C5 0.0377(10) 0.0423(11) 0.0458(11) 0.0022(9) 0.0017(9) 0.0035(9)
C6 0.0341(10) 0.0427(10) 0.0364(10) -0.0011(8) 0.0007(8) 0.0076(8)
C11 0.0351(9) 0.0406(10) 0.0352(9) -0.0003(8) 0.0036(8) 0.0090(8)
C10 0.0383(10) 0.0395(10) 0.0373(10) 0.0015(9) 0.0060(8) 0.0063(8)
C9 0.0398(10) 0.0417(10) 0.0371(10) -0.0018(9) 0.0023(9) 0.0045(9)
C27 0.0479(12) 0.0420(10) 0.0372(10) 0.0043(9) -0.0031(9) -0.0004(9)
C28 0.0473(12) 0.0550(12) 0.0527(12) -0.0005(10) -0.0013(11) 0.0049(11)
C29 0.0471(13) 0.0752(17) 0.0791(19) 0.0021(15) -0.0082(13) -0.0012(14)
C30 0.0674(18) 0.0678(17) 0.086(2) 0.0002(16) -0.0231(16) -0.0136(14)
N2 0.0398(10) 0.0648(12) 0.0571(11) 0.0011(10) -0.0002(8) -0.0050(9)
C1 0.0461(13) 0.0735(16) 0.0571(14) 0.0007(12) 0.0004(11) -0.0166(13)
C14 0.0444(12) 0.0554(13) 0.0491(12) -0.0006(11) -0.0110(10) -0.0014(10)
C13 0.0456(12) 0.0590(13) 0.0440(12) 0.0064(10) -0.0086(9) 0.0055(11)
C12 0.0381(10) 0.0494(11) 0.0396(11) 0.0045(9) 0.0023(9) 0.0084(10)
C7 0.0379(10) 0.0376(9) 0.0381(10) 0.0038(8) 0.0050(9) 0.0070(9)
C8 0.0401(10) 0.0418(10) 0.0344(10) 0.0008(8) 0.0033(8) 0.0084(9)
C33 0.0391(10) 0.0416(10) 0.0359(10) 0.0025(8) -0.0008(8) 0.0039(9)
C34 0.0429(11) 0.0507(12) 0.0455(11) 0.0020(10) 0.0045(10) 0.0049(10)
C35 0.0483(14) 0.0819(18) 0.0535(14) 0.0116(13) 0.0125(11) -0.0008(13)
C36 0.0635(16) 0.0678(16) 0.0777(18) 0.0262(14) 0.0064(15) -0.0142(14)
C37 0.0758(17) 0.0418(12) 0.0711(16) 0.0037(12) -0.0060(14) -0.0028(13)
C38 0.0585(13) 0.0456(11) 0.0453(11) 0.0018(10) 0.0028(10) 0.0053(11)
C31 0.094(2) 0.0515(13) 0.0598(15) -0.0090(12) -0.0138(15) -0.0050(15)
C32 0.0618(15) 0.0524(13) 0.0512(13) -0.0056(11) 0.0003(11) 0.0048(11)
C21 0.0551(13) 0.0392(10) 0.0342(10) -0.0002(9) -0.0009(9) 0.0011(10)
C22 0.0657(15) 0.0673(15) 0.0498(13) 0.0038(12) -0.0068(12) 0.0022(13)
C23 0.090(2) 0.0743(18) 0.0607(16) 0.0125(14) -0.0307(17) -0.0098(16)
C24 0.124(3) 0.0736(17) 0.0371(13) 0.0009(13) -0.0043(17) -0.028(2)
C25 0.098(2) 0.0750(17) 0.0444(13) -0.0029(13) 0.0129(15) -0.0111(18)
C26 0.0706(15) 0.0524(12) 0.0424(12) -0.0010(10) 0.0078(11) -0.0008(13)
C15 0.0597(13) 0.0382(10) 0.0341(10) -0.0003(8) 0.0008(10) 0.0026(10)
C16 0.0813(17) 0.0445(12) 0.0561(13) 0.0019(11) -0.0156(13) 0.0040(13)
C17 0.139(3) 0.0466(14) 0.0660(18) 0.0159(13) -0.037(2) -0.0008(18)
C18 0.146(3) 0.0640(18) 0.0522(17) 0.0143(14) 0.0004(19) -0.037(2)
C19 0.103(2) 0.0729(19) 0.0607(16) 0.0030(15) 0.0232(16) -0.0249(19)
C20 0.0713(16) 0.0540(13) 0.0488(13) 0.0016(11) 0.0151(12) -0.0052(13)
C39 0.0540(13) 0.0631(14) 0.0571(13) 0.0215(12) -0.0140(11) 0.0030(12)

loop_
_atom_type_symbol
_atom_type_description
_atom_type_scat_dispersion_real
_atom_type_scat_dispersion_imag
_atom_type_scat_source
C C 0.0033 0.0016 'International Tables Vol C Tables 4.2.6.8 and 6.1.1.4'
H H 0.0000 0.0000 'International Tables Vol C Tables 4.2.6.8 and 6.1.1.4'
N N 0.0061 0.0033 'International Tables Vol C Tables 4.2.6.8 and 6.1.1.4'
O O 0.0106 0.0060 'International Tables Vol C Tables 4.2.6.8 and 6.1.1.4'
Cl Cl 0.1484 0.1585 'International Tables Vol C Tables 4.2.6.8 and 6.1.1.4'

loop_
_geom_angle_atom_site_label_1
_geom_angle_atom_site_label_2
_geom_angle_atom_site_label_3
_geom_angle
N2 N1 C4 126.59(19)
N2 N1 C5 113.67(17)
C4 N1 C5 119.38(16)
C3 C2 C1 119.3(2)
C3 C2 Cl2 121.9(2)
C1 C2 Cl2 118.8(2)
C2 C3 C4 120.5(2)
C2 C3 Cl1 123.82(19)
C4 C3 Cl1 115.67(18)
O1 C4 N1 122.00(19)
O1 C4 C3 125.0(2)
N1 C4 C3 112.97(19)
C14 C5 C6 122.17(19)
C14 C5 N1 114.96(19)
C6 C5 N1 122.87(17)
C5 C6 C7 124.41(18)
C5 C6 C11 116.91(17)
C7 C6 C11 118.64(18)
C10 C11 C6 117.76(17)
C10 C11 C12 123.51(18)
C6 C11 C12 118.72(18)
C9 C10 C11 121.21(18)
C9 C10 C33 117.22(18)
C11 C10 C33 121.49(17)
C10 C9 C8 119.96(19)
C10 C9 C27 120.35(18)
C8 C9 C27 119.66(18)
C28 C27 C32 118.7(2)
C28 C27 C9 118.97(19)
C32 C27 C9 122.4(2)
C29 C28 C27 120.9(2)
C29 C28 H28 119.6
C27 C28 H28 119.6
C30 C29 C28 120.1(3)
C30 C29 H29 120.0
C28 C29 H29 120.0
C29 C30 C31 119.8(3)
C29 C30 H30 120.1
C31 C30 H30 120.1
C1 N2 N1 117.1(2)
N2 C1 C2 123.2(2)
N2 C1 H1 118.4
C2 C1 H1 118.4
C5 C14 C13 119.9(2)
C5 C14 H14 120.1
C13 C14 H14 120.1
C12 C13 C14 122.2(2)
C12 C13 H13 118.9
C14 C13 H13 118.9
C13 C12 C11 119.05(19)
C13 C12 C39 116.51(19)
C11 C12 C39 124.3(2)
C8 C7 C6 120.23(17)
C8 C7 C15 116.77(17)
C6 C7 C15 122.98(18)
C7 C8 C9 120.34(17)
C7 C8 C21 119.81(18)
C9 C8 C21 119.84(18)
C34 C33 C38 118.8(2)
C34 C33 C10 120.43(18)
C38 C33 C10 120.74(19)
C33 C34 C35 120.4(2)
C33 C34 H34 119.8
C35 C34 H34 119.8
C36 C35 C34 120.6(2)
C36 C35 H35 119.7
C34 C35 H35 119.7
C37 C36 C35 119.2(2)
C37 C36 H36 120.4
C35 C36 H36 120.4
C38 C37 C36 120.5(2)
C38 C37 H37 119.7
C36 C37 H37 119.7
C37 C38 C33 120.4(2)
C37 C38 H38 119.8
C33 C38 H38 119.8
C30 C31 C32 120.4(2)
C30 C31 H31 119.8
C32 C31 H31 119.8
C27 C32 C31 120.1(2)
C27 C32 H32 119.9
C31 C32 H32 119.9
C22 C21 C26 118.2(2)
C22 C21 C8 122.5(2)
C26 C21 C8 119.3(2)
C21 C22 C23 120.4(3)
C21 C22 H22 119.8
C23 C22 H22 119.8
C24 C23 C22 120.2(3)
C24 C23 H23 119.9
C22 C23 H23 119.9
C23 C24 C25 120.0(2)
C23 C24 H24 120.0
C25 C24 H24 120.0
C24 C25 C26 120.2(3)
C24 C25 H25 119.9
C26 C25 H25 119.9
C25 C26 C21 120.9(3)
C25 C26 H26 119.6
C21 C26 H26 119.6
C20 C15 C16 118.5(2)
C20 C15 C7 121.8(2)
C16 C15 C7 119.5(2)
C17 C16 C15 120.0(3)
C17 C16 H16 120.0
C15 C16 H16 120.0
C18 C17 C16 119.9(3)
C18 C17 H17 120.1
C16 C17 H17 120.1
C19 C18 C17 120.1(3)
C19 C18 H18 120.0
C17 C18 H18 120.0
C18 C19 C20 120.4(3)
C18 C19 H19 119.8
C20 C19 H19 119.8
C15 C20 C19 121.1(3)
C15 C20 H20 119.4
C19 C20 H20 119.4
C12 C39 H39A 109.5
C12 C39 H39B 109.5
H39A C39 H39B 109.5
C12 C39 H39C 109.5
H39A C39 H39C 109.5
H39B C39 H39C 109.5

loop_
_geom_bond_atom_site_label_1
_geom_bond_atom_site_label_2
_geom_bond_distance
Cl2 C2 1.718(2)
Cl1 C3 1.707(2)
N1 N2 1.356(2)
N1 C4 1.383(3)
N1 C5 1.457(3)
O1 C4 1.214(3)
C2 C3 1.347(4)
C2 C1 1.404(4)
C3 C4 1.462(3)
C5 C14 1.357(3)
C5 C6 1.424(3)
C6 C7 1.440(3)
C6 C11 1.447(3)
C11 C10 1.427(3)
C11 C12 1.448(3)
C10 C9 1.382(3)
C10 C33 1.506(3)
C9 C8 1.421(3)
C9 C27 1.503(3)
C27 C28 1.386(3)
C27 C32 1.386(3)
C28 C29 1.380(4)
C28 H28 0.9300
C29 C30 1.373(4)
C29 H29 0.9300
C30 C31 1.374(4)
C30 H30 0.9300
N2 C1 1.302(3)
C1 H1 0.9300
C14 C13 1.397(3)
C14 H14 0.9300
C13 C12 1.361(3)
C13 H13 0.9300
C12 C39 1.514(3)
C7 C8 1.379(3)
C7 C15 1.498(3)
C8 C21 1.503(3)
C33 C34 1.377(3)
C33 C38 1.395(3)
C34 C35 1.383(3)
C34 H34 0.9300
C35 C36 1.379(4)
C35 H35 0.9300
C36 C37 1.379(4)
C36 H36 0.9300
C37 C38 1.375(3)
C37 H37 0.9300
C38 H38 0.9300
C31 C32 1.388(4)
C31 H31 0.9300
C32 H32 0.9300
C21 C22 1.369(3)
C21 C26 1.388(3)
C22 C23 1.394(4)
C22 H22 0.9300
C23 C24 1.357(5)
C23 H23 0.9300
C24 C25 1.361(5)
C24 H24 0.9300
C25 C26 1.373(4)
C25 H25 0.9300
C26 H26 0.9300
C15 C20 1.379(3)
C15 C16 1.394(3)
C16 C17 1.393(4)
C16 H16 0.9300
C17 C18 1.388(5)
C17 H17 0.9300
C18 C19 1.353(5)
C18 H18 0.9300
C19 C20 1.384(4)
C19 H19 0.9300
C20 H20 0.9300
C39 H39A 0.9600
C39 H39B 0.9600
C39 H39C 0.9600

loop_
_geom_torsion_atom_site_label_1
_geom_torsion_atom_site_label_2
_geom_torsion_atom_site_label_3
_geom_torsion_atom_site_label_4
_geom_torsion
C1 C2 C3 C4 -0.3(3)
Cl2 C2 C3 C4 179.97(16)
C1 C2 C3 Cl1 -179.15(18)
Cl2 C2 C3 Cl1 1.1(3)
N2 N1 C4 O1 173.9(2)
C5 N1 C4 O1 1.2(3)
N2 N1 C4 C3 -6.7(3)
C5 N1 C4 C3 -179.44(17)
C2 C3 C4 O1 -176.1(2)
Cl1 C3 C4 O1 2.8(3)
C2 C3 C4 N1 4.5(3)
Cl1 C3 C4 N1 -176.54(14)
N2 N1 C5 C14 -61.5(2)
C4 N1 C5 C14 112.1(2)
N2 N1 C5 C6 117.8(2)
C4 N1 C5 C6 -68.6(3)
C14 C5 C6 C7 170.4(2)
N1 C5 C6 C7 -8.9(3)
C14 C5 C6 C11 -7.1(3)
N1 C5 C6 C11 173.64(17)
C5 C6 C11 C10 -168.69(17)
C7 C6 C11 C10 13.7(3)
C5 C6 C11 C12 12.0(3)
C7 C6 C11 C12 -165.65(17)
C6 C11 C10 C9 -9.4(3)
C12 C11 C10 C9 169.90(18)
C6 C11 C10 C33 167.17(17)
C12 C11 C10 C33 -13.6(3)
C11 C10 C9 C8 -2.9(3)
C33 C10 C9 C8 -179.61(17)
C11 C10 C9 C27 174.88(18)
C33 C10 C9 C27 -1.8(3)
C10 C9 C27 C28 -70.1(3)
C8 C9 C27 C28 107.7(2)
C10 C9 C27 C32 110.7(2)
C8 C9 C27 C32 -71.5(3)
C32 C27 C28 C29 -0.1(3)
C9 C27 C28 C29 -179.3(2)
C27 C28 C29 C30 0.1(4)
C28 C29 C30 C31 -0.3(4)
C4 N1 N2 C1 4.2(3)
C5 N1 N2 C1 177.24(19)
N1 N2 C1 C2 1.0(3)
C3 C2 C1 N2 -2.8(4)
Cl2 C2 C1 N2 176.99(19)
C6 C5 C14 C13 -1.4(3)
N1 C5 C14 C13 177.94(19)
C5 C14 C13 C12 5.1(3)
C14 C13 C12 C11 0.2(3)
C14 C13 C12 C39 -175.2(2)
C10 C11 C12 C13 171.88(19)
C6 C11 C12 C13 -8.8(3)
C10 C11 C12 C39 -13.0(3)
C6 C11 C12 C39 166.2(2)
C5 C6 C7 C8 176.63(18)
C11 C6 C7 C8 -5.9(3)
C5 C6 C7 C15 -5.2(3)
C11 C6 C7 C15 172.26(17)
C6 C7 C8 C9 -6.5(3)
C15 C7 C8 C9 175.17(18)
C6 C7 C8 C21 172.32(18)
C15 C7 C8 C21 -6.0(3)
C10 C9 C8 C7 11.2(3)
C27 C9 C8 C7 -166.66(18)
C10 C9 C8 C21 -167.71(19)
C27 C9 C8 C21 14.5(3)
C9 C10 C33 C34 107.9(2)
C11 C10 C33 C34 -68.8(3)
C9 C10 C33 C38 -71.0(3)
C11 C10 C33 C38 112.3(2)
C38 C33 C34 C35 -1.7(3)
C10 C33 C34 C35 179.5(2)
C33 C34 C35 C36 1.1(4)
C34 C35 C36 C37 0.2(4)
C35 C36 C37 C38 -0.9(4)
C36 C37 C38 C33 0.3(4)
C34 C33 C38 C37 1.0(3)
C10 C33 C38 C37 179.9(2)
C29 C30 C31 C32 0.5(4)
C28 C27 C32 C31 0.3(3)
C9 C27 C32 C31 179.5(2)
C30 C31 C32 C27 -0.5(4)
C7 C8 C21 C22 111.4(2)
C9 C8 C21 C22 -69.7(3)
C7 C8 C21 C26 -67.4(3)
C9 C8 C21 C26 111.5(2)
C26 C21 C22 C23 2.5(4)
C8 C21 C22 C23 -176.3(2)
C21 C22 C23 C24 -1.4(4)
C22 C23 C24 C25 -0.6(4)
C23 C24 C25 C26 1.4(5)
C24 C25 C26 C21 -0.2(4)
C22 C21 C26 C25 -1.7(4)
C8 C21 C26 C25 177.1(2)
C8 C7 C15 C20 111.0(2)
C6 C7 C15 C20 -67.2(3)
C8 C7 C15 C16 -63.6(3)
C6 C7 C15 C16 118.2(2)
C20 C15 C16 C17 -0.8(3)
C7 C15 C16 C17 174.0(2)
C15 C16 C17 C18 0.8(4)
C16 C17 C18 C19 -0.1(5)
C17 C18 C19 C20 -0.6(5)
C16 C15 C20 C19 0.1(4)
C7 C15 C20 C19 -174.5(2)
C18 C19 C20 C15 0.6(4)
